data_1551706
loop_
_publ_author_name
'BELHOUCHET, Mohamed'
'YOUSSEF, Chiraz'
'BEN AMMAR, Hamed'
'BEN SALEM, Ridha'
'MHIRI, Tahar'

_publ_section_title
;
 Synthesis and Crystal Structure of a Benzoxazole Derivative:
 (E)-2-(6-Methylbenzoxazol-2-yl)-3-phenylacrylonitrile
;
_journal_name_full 'X-ray Structure Analysis Online'
_journal_page_first 3
_journal_paper_doi 10.2116/xraystruct.28.3
_journal_volume 28
_journal_year 2012
_chemical_formula_sum 'C17 H12 N2 O'
_chemical_formula_weight 260.29
_space_group_IT_number 14
_space_group_name_Hall '-P 2ybc'
_space_group_name_H-M_alt 'P 1 21/c 1'
_symmetry_cell_setting monoclinic
_symmetry_space_group_name_Hall '-P 2ybc'
_symmetry_space_group_name_H-M 'P 1 21/c 1'
_atom_sites_solution_hydrogens geom
_atom_sites_solution_primary direct
_atom_sites_solution_secondary difmap
_audit_creation_method SHELXL-97
_audit_update_record
;
2009-09-28 # Formatted by publCIF
;
_cell_angle_alpha 90.00
_cell_angle_beta 94.761(5)
_cell_angle_gamma 90.00
_cell_formula_units_Z 4
_cell_length_a 11.0508(8)
_cell_length_b 12.0159(10)
_cell_length_c 10.0074(9)
_cell_measurement_reflns_used 4986
_cell_measurement_temperature 296(2)
_cell_measurement_theta_max 33.2
_cell_measurement_theta_min 2.5
_cell_volume 1324.25(19)
_computing_cell_refinement 'SAINT (Bruker, 2005)'
_computing_data_collection 'APEX2 software (Bruker, 2005)'
_computing_data_reduction SAINT
_computing_publication_material 'pulbCIF (Westrip, 2009)'
_computing_structure_refinement 'SHELXL97 (Sheldrick, 2008)'
_computing_structure_solution 'SHELXS97 (Sheldrick, 2008)'
_diffrn_ambient_temperature 296(2)
_diffrn_measured_fraction_theta_full 0.987
_diffrn_measured_fraction_theta_max 0.987
_diffrn_measurement_device_type 'Bruker APEX-II area-detector'
_diffrn_measurement_method '\f and \w scans'
_diffrn_radiation_monochromator graphite
_diffrn_radiation_source 'fine-focus sealed tube'
_diffrn_radiation_type MoK\a
_diffrn_radiation_wavelength 0.71073
_diffrn_reflns_av_R_equivalents 0.0330
_diffrn_reflns_av_sigmaI/netI 0.0388
_diffrn_reflns_limit_h_max 16
_diffrn_reflns_limit_h_min -16
_diffrn_reflns_limit_k_max 17
_diffrn_reflns_limit_k_min -18
_diffrn_reflns_limit_l_max 14
_diffrn_reflns_limit_l_min -15
_diffrn_reflns_number 15413
_diffrn_reflns_theta_full 33.16
_diffrn_reflns_theta_max 33.16
_diffrn_reflns_theta_min 2.51
_exptl_absorpt_coefficient_mu 0.083
_exptl_absorpt_correction_T_max 0.988
_exptl_absorpt_correction_T_min 0.978
_exptl_absorpt_correction_type multi-scan
_exptl_absorpt_process_details 'SADABS (Sheldrick, 1996)'
_exptl_crystal_colour yellow
_exptl_crystal_density_diffrn 1.306
_exptl_crystal_density_method 'not measured'
_exptl_crystal_description block
_exptl_crystal_F_000 544
_exptl_crystal_size_max 0.32
_exptl_crystal_size_mid 0.22
_exptl_crystal_size_min 0.15
_refine_diff_density_max 0.242
_refine_diff_density_min -0.203
_refine_diff_density_rms 0.040
_refine_ls_extinction_method none
_refine_ls_goodness_of_fit_ref 1.020
_refine_ls_hydrogen_treatment constr
_refine_ls_matrix_type full
_refine_ls_number_parameters 181
_refine_ls_number_reflns 4986
_refine_ls_number_restraints 0
_refine_ls_restrained_S_all 1.020
_refine_ls_R_factor_all 0.1026
_refine_ls_R_factor_gt 0.0521
_refine_ls_shift/su_max 0.000
_refine_ls_shift/su_mean 0.000
_refine_ls_structure_factor_coef Fsqd
_refine_ls_weighting_details 'calc w=1/[\s^2^(Fo^2^)+(0.0917P)^2^+0.0000P] where P=(Fo^2^+2Fc^2^)/3'
_refine_ls_weighting_scheme calc
_refine_ls_wR_factor_gt 0.1416
_refine_ls_wR_factor_ref 0.1718
_reflns_number_gt 2755
_reflns_number_total 4986
_reflns_threshold_expression >2sigma(I)
_cod_data_source_file 28_3_1.cif
_cod_data_source_block I
_cod_depositor_comments
;
The following automatic conversions were performed:

'_exptl_absorpt_correction_type' value 'Multi-scan' changed to
'multi-scan' according to
/home/andrius/struct/COD-crude-data/automatic-downloads/current/J-STAGE/lib/dictionaries/cif_core.dic
dictionary named 'cif_core.dic' version 2.4.2 from 2011-04-26.

Automatic conversion script
Id: cif_fix_values 6524 2018-11-02 12:15:13Z antanas 
;
_cod_original_sg_symbol_H-M 'P 21/c'
_cod_database_code 1551706

loop_
_symmetry_equiv_pos_as_xyz
'x, y, z'
'-x, y+1/2, -z+1/2'
'-x, -y, -z'
'x, -y-1/2, z-1/2'

loop_
_atom_site_label
_atom_site_type_symbol
_atom_site_fract_x
_atom_site_fract_y
_atom_site_fract_z
_atom_site_U_iso_or_equiv
_atom_site_adp_type
_atom_site_occupancy
_atom_site_symmetry_multiplicity
_atom_site_calc_flag
_atom_site_refinement_flags
O1 O 0.85133(8) 0.19245(7) 0.28458(9) 0.0449(2) Uani 1 1 d .
N1 N 0.87270(9) 0.37927(8) 0.28429(11) 0.0443(3) Uani 1 1 d .
N2 N 0.69361(13) 0.49473(10) 0.51621(16) 0.0725(4) Uani 1 1 d .
C1 C 1.03501(11) 0.38307(11) 0.11928(13) 0.0482(3) Uani 1 1 d .
H1 H 1.0451 0.4599 0.1195 0.058 Uiso 1 1 calc R
C2 C 0.95261(10) 0.33262(10) 0.19797(12) 0.0412(3) Uani 1 1 d .
C3 C 0.93985(11) 0.21847(10) 0.19788(12) 0.0417(3) Uani 1 1 d .
C4 C 1.00465(13) 0.14807(12) 0.12383(14) 0.0519(3) Uani 1 1 d .
H4 H 0.9951 0.0712 0.1262 0.062 Uiso 1 1 calc R
C5 C 1.08658(12) 0.19990(12) 0.04400(14) 0.0524(3) Uani 1 1 d .
H5 H 1.1326 0.1556 -0.0087 0.063 Uiso 1 1 calc R
C6 C 1.10199(12) 0.31497(12) 0.04021(13) 0.0498(3) Uani 1 1 d .
C7 C 1.19071(14) 0.36595(15) -0.04793(16) 0.0670(4) Uani 1 1 d .
H7A H 1.2293 0.3082 -0.0953 0.101 Uiso 1 1 calc R
H7B H 1.2510 0.4069 0.0063 0.101 Uiso 1 1 calc R
H7C H 1.1484 0.4153 -0.1112 0.101 Uiso 1 1 calc R
C8 C 0.81825(11) 0.29421(9) 0.33073(12) 0.0403(3) Uani 1 1 d .
C9 C 0.72654(11) 0.29774(9) 0.42650(12) 0.0409(3) Uani 1 1 d .
C10 C 0.70609(12) 0.40782(11) 0.47628(14) 0.0494(3) Uani 1 1 d .
C11 C 0.66960(11) 0.20629(10) 0.46903(13) 0.0430(3) Uani 1 1 d .
H11 H 0.6933 0.1393 0.4327 0.052 Uiso 1 1 calc R
C12 C 0.57657(11) 0.19760(10) 0.56344(12) 0.0414(3) Uani 1 1 d .
C13 C 0.56007(13) 0.09486(11) 0.62495(14) 0.0505(3) Uani 1 1 d .
H13 H 0.6079 0.0346 0.6043 0.061 Uiso 1 1 calc R
C14 C 0.47402(14) 0.08159(12) 0.71580(15) 0.0565(4) Uani 1 1 d .
H14 H 0.4649 0.0129 0.7565 0.068 Uiso 1 1 calc R
C15 C 0.40134(13) 0.16988(13) 0.74659(14) 0.0551(3) Uani 1 1 d .
H15 H 0.3438 0.1612 0.8085 0.066 Uiso 1 1 calc R
C16 C 0.41496(12) 0.27127(12) 0.68454(14) 0.0523(3) Uani 1 1 d .
H16 H 0.3654 0.3307 0.7041 0.063 Uiso 1 1 calc R
C17 C 0.50052(12) 0.28540(11) 0.59452(14) 0.0468(3) Uani 1 1 d .
H17 H 0.5082 0.3542 0.5535 0.056 Uiso 1 1 calc R

loop_
_atom_site_aniso_label
_atom_site_aniso_U_11
_atom_site_aniso_U_22
_atom_site_aniso_U_33
_atom_site_aniso_U_23
_atom_site_aniso_U_13
_atom_site_aniso_U_12
O1 0.0495(5) 0.0381(4) 0.0490(5) -0.0008(4) 0.0159(4) 0.0020(3)
N1 0.0463(6) 0.0396(5) 0.0491(6) 0.0000(4) 0.0161(4) 0.0014(4)
N2 0.0805(9) 0.0464(7) 0.0966(10) -0.0132(7) 0.0437(8) -0.0037(6)
C1 0.0463(7) 0.0498(7) 0.0500(7) 0.0054(6) 0.0137(6) 0.0026(5)
C2 0.0402(6) 0.0439(6) 0.0404(6) 0.0019(5) 0.0094(5) 0.0039(5)
C3 0.0420(6) 0.0436(6) 0.0404(6) 0.0018(5) 0.0096(5) 0.0043(5)
C4 0.0567(8) 0.0476(7) 0.0525(8) -0.0046(6) 0.0123(6) 0.0091(6)
C5 0.0490(7) 0.0630(9) 0.0466(7) -0.0038(6) 0.0134(6) 0.0139(6)
C6 0.0401(6) 0.0681(9) 0.0421(7) 0.0073(6) 0.0092(5) 0.0063(6)
C7 0.0507(8) 0.0939(12) 0.0595(9) 0.0143(8) 0.0223(7) 0.0060(8)
C8 0.0416(6) 0.0380(6) 0.0424(6) -0.0012(5) 0.0096(5) 0.0046(5)
C9 0.0414(6) 0.0404(6) 0.0419(6) -0.0002(5) 0.0098(5) 0.0032(4)
C10 0.0481(7) 0.0443(7) 0.0587(8) -0.0016(6) 0.0214(6) -0.0008(5)
C11 0.0452(6) 0.0390(6) 0.0462(7) -0.0004(5) 0.0127(5) 0.0016(5)
C12 0.0424(6) 0.0407(6) 0.0418(6) 0.0002(5) 0.0081(5) -0.0014(5)
C13 0.0540(7) 0.0414(7) 0.0576(8) 0.0039(6) 0.0135(6) 0.0002(5)
C14 0.0631(8) 0.0509(8) 0.0564(8) 0.0135(6) 0.0117(7) -0.0067(6)
C15 0.0543(8) 0.0660(9) 0.0468(7) 0.0046(6) 0.0156(6) -0.0054(6)
C16 0.0497(7) 0.0532(8) 0.0564(8) 0.0001(6) 0.0189(6) 0.0012(6)
C17 0.0474(7) 0.0443(7) 0.0505(7) 0.0032(6) 0.0139(6) 0.0015(5)

loop_
_atom_type_symbol
_atom_type_description
_atom_type_scat_dispersion_real
_atom_type_scat_dispersion_imag
_atom_type_scat_source
C C 0.0033 0.0016 'International Tables Vol C Tables 4.2.6.8 and 6.1.1.4'
H H 0.0000 0.0000 'International Tables Vol C Tables 4.2.6.8 and 6.1.1.4'
N N 0.0061 0.0033 'International Tables Vol C Tables 4.2.6.8 and 6.1.1.4'
O O 0.0106 0.0060 'International Tables Vol C Tables 4.2.6.8 and 6.1.1.4'

loop_
_geom_angle_atom_site_label_1
_geom_angle_atom_site_label_2
_geom_angle_atom_site_label_3
_geom_angle
C8 O1 C3 103.32(9)
C8 N1 C2 103.96(10)
C2 C1 C6 117.97(12)
C2 C1 H1 121.0
C6 C1 H1 121.0
C3 C2 C1 120.32(11)
C3 C2 N1 109.17(10)
C1 C2 N1 130.51(11)
C4 C3 C2 123.93(12)
C4 C3 O1 128.65(12)
C2 C3 O1 107.42(10)
C3 C4 C5 115.24(13)
C3 C4 H4 122.4
C5 C4 H4 122.4
C6 C5 C4 122.83(12)
C6 C5 H5 118.6
C4 C5 H5 118.6
C1 C6 C5 119.69(12)
C1 C6 C7 119.82(13)
C5 C6 C7 120.50(13)
C6 C7 H7A 109.5
C6 C7 H7B 109.5
H7A C7 H7B 109.5
C6 C7 H7C 109.5
H7A C7 H7C 109.5
H7B C7 H7C 109.5
N1 C8 O1 116.13(11)
N1 C8 C9 125.85(10)
O1 C8 C9 118.02(10)
C11 C9 C10 123.22(11)
C11 C9 C8 123.53(11)
C10 C9 C8 113.19(10)
N2 C10 C9 177.97(15)
C9 C11 C12 129.36(11)
C9 C11 H11 115.3
C12 C11 H11 115.3
C13 C12 C17 117.72(11)
C13 C12 C11 118.27(11)
C17 C12 C11 124.00(11)
C14 C13 C12 120.98(13)
C14 C13 H13 119.5
C12 C13 H13 119.5
C13 C14 C15 120.29(13)
C13 C14 H14 119.9
C15 C14 H14 119.9
C14 C15 C16 119.35(13)
C14 C15 H15 120.3
C16 C15 H15 120.3
C17 C16 C15 120.79(13)
C17 C16 H16 119.6
C15 C16 H16 119.6
C16 C17 C12 120.84(12)
C16 C17 H17 119.6
C12 C17 H17 119.6

loop_
_geom_bond_atom_site_label_1
_geom_bond_atom_site_label_2
_geom_bond_distance
_geom_bond_publ_flag
O1 C8 1.3675(14) oui
O1 C3 1.3958(14) oui
N1 C8 1.2919(15) oui
N1 C2 1.4025(14) oui
N2 C10 1.1307(16) ?
C1 C2 1.3913(17) ?
C1 C6 1.3932(18) ?
C1 H1 0.9300 ?
C2 C3 1.3788(18) ?
C3 C4 1.3659(17) ?
C4 C5 1.4021(19) ?
C4 H4 0.9300 ?
C5 C6 1.394(2) ?
C5 H5 0.9300 ?
C6 C7 1.5027(18) ?
C7 H7A 0.9600 ?
C7 H7B 0.9600 ?
C7 H7C 0.9600 ?
C8 C9 1.4522(17) ?
C9 C11 1.3523(17) ?
C9 C10 1.4379(17) ?
C11 C12 1.4567(16) ?
C11 H11 0.9300 ?
C12 C13 1.3982(18) ?
C12 C17 1.3998(17) ?
C13 C14 1.378(2) ?
C13 H13 0.9300 ?
C14 C15 1.381(2) ?
C14 H14 0.9300 ?
C15 C16 1.381(2) ?
C15 H15 0.9300 ?
C16 C17 1.3696(17) ?
C16 H16 0.9300 ?
C17 H17 0.9300 ?
